data_7009914
loop_
_publ_author_name
'Jones, Cameron'
'Junk, Peter C.'
'Leary, Stuart G.'
'Smithies, Neil A.'

_publ_section_title
;
 Syntheses and structural studies of lithium complexes of
 2-amino-6-methylpyridine&#x200A;&#x2020;
;
_journal_issue 18
_journal_name_full 'Journal of the Chemical Society, Dalton Transactions'
_journal_page_first 3186
_journal_paper_doi 10.1039/b004322m
_journal_year 2000
_chemical_formula_sum 'C32 H52 Li4 N8 O4 Si4'
_chemical_formula_weight 752.94
_chemical_name_systematic
;
 ?
;
_space_group_IT_number 2
_symmetry_space_group_name_Hall '-P 1'
_symmetry_space_group_name_H-M 'P -1'
_atom_sites_solution_hydrogens geom
_atom_sites_solution_primary direct
_atom_sites_solution_secondary difmap
_audit_creation_method SHELXL-97
_cell_angle_alpha 93.880(4)
_cell_angle_beta 97.690(5)
_cell_angle_gamma 102.459(4)
_cell_formula_units_Z 2
_cell_length_a 10.766(2)
_cell_length_b 11.486(2)
_cell_length_c 18.049(4)
_cell_measurement_temperature 293(2)
_cell_volume 2149.0(7)
_computing_structure_refinement 'SHELXL-97 (Sheldrick, 1997)'
_diffrn_ambient_temperature 293(2)
_diffrn_measured_fraction_theta_full 0.986
_diffrn_measured_fraction_theta_max 0.986
_diffrn_radiation_monochromator graphite
_diffrn_radiation_source 'fine-focus sealed tube'
_diffrn_radiation_type MoK\a
_diffrn_radiation_wavelength 0.71073
_diffrn_reflns_av_R_equivalents 0.0783
_diffrn_reflns_av_sigmaI/netI 0.1164
_diffrn_reflns_limit_h_max 11
_diffrn_reflns_limit_h_min -11
_diffrn_reflns_limit_k_max 11
_diffrn_reflns_limit_k_min -12
_diffrn_reflns_limit_l_max 20
_diffrn_reflns_limit_l_min -18
_diffrn_reflns_number 9728
_diffrn_reflns_theta_full 23.35
_diffrn_reflns_theta_max 23.35
_diffrn_reflns_theta_min 1.82
_exptl_absorpt_coefficient_mu 0.180
_exptl_absorpt_correction_T_max 0.9683
_exptl_absorpt_correction_T_min 0.9513
_exptl_crystal_density_diffrn 1.164
_exptl_crystal_density_method 'not measured'
_exptl_crystal_F_000 800
_exptl_crystal_size_max 0.28
_exptl_crystal_size_mid 0.26
_exptl_crystal_size_min 0.18
_refine_diff_density_max 0.283
_refine_diff_density_min -0.468
_refine_diff_density_rms 0.074
_refine_ls_extinction_coef 0.0040(14)
_refine_ls_extinction_expression Fc^*^=kFc[1+0.001xFc^2^\l^3^/sin(2\q)]^-1/4^
_refine_ls_extinction_method SHELXL
_refine_ls_goodness_of_fit_ref 0.933
_refine_ls_hydrogen_treatment mixed
_refine_ls_matrix_type full
_refine_ls_number_parameters 487
_refine_ls_number_reflns 6152
_refine_ls_number_restraints 0
_refine_ls_restrained_S_all 0.933
_refine_ls_R_factor_all 0.1361
_refine_ls_R_factor_gt 0.0701
_refine_ls_shift/su_max 0.153
_refine_ls_shift/su_mean 0.008
_refine_ls_structure_factor_coef Fsqd
_refine_ls_weighting_details 'calc w=1/[\s^2^(Fo^2^)+(0.1053P)^2^+0.0000P] where P=(Fo^2^+2Fc^2^)/3'
_refine_ls_weighting_scheme calc
_refine_ls_wR_factor_gt 0.1657
_refine_ls_wR_factor_ref 0.2068
_reflns_number_gt 3075
_reflns_number_total 6152
_reflns_threshold_expression >2sigma(I)
_cod_data_source_file b004322m.txt
_cod_data_source_block pj021
_cod_original_cell_volume 2148.9(8)
_cod_database_code 7009914

loop_
_symmetry_equiv_pos_as_xyz
'x, y, z'
'-x, -y, -z'

loop_
_atom_site_label
_atom_site_type_symbol
_atom_site_fract_x
_atom_site_fract_y
_atom_site_fract_z
_atom_site_U_iso_or_equiv
_atom_site_adp_type
_atom_site_occupancy
_atom_site_symmetry_multiplicity
_atom_site_calc_flag
_atom_site_refinement_flags
_atom_site_disorder_assembly
_atom_site_disorder_group
Li1 Li 0.8004(8) 0.3110(8) 0.1659(5) 0.055(2) Uani 1 1 d . . .
Li2 Li 0.6349(8) 0.1600(8) 0.2175(5) 0.052(2) Uani 1 1 d . . .
Li3 Li 0.8575(8) 0.2320(8) 0.2917(5) 0.053(2) Uani 1 1 d . . .
Li4 Li 0.7022(8) 0.3745(7) 0.2790(5) 0.048(2) Uani 1 1 d . . .
N1A N 0.8083(4) 0.3352(4) 0.0538(2) 0.0565(12) Uani 1 1 d . . .
N2A N 0.5867(5) 0.2988(5) 0.0253(3) 0.0678(15) Uani 1 1 d . . .
C1A C 0.7026(6) 0.3028(5) 0.0014(3) 0.0615(16) Uani 1 1 d . . .
C2A C 0.7111(7) 0.2693(6) -0.0739(3) 0.085(2) Uani 1 1 d . . .
H2A H 0.6375 0.2463 -0.1097 0.142(4) Uiso 1 1 calc R . .
C3A C 0.8290(8) 0.2714(7) -0.0931(4) 0.105(3) Uani 1 1 d . . .
H3A H 0.8363 0.2488 -0.1425 0.142(4) Uiso 1 1 calc R . .
C4A C 0.9376(7) 0.3064(6) -0.0404(4) 0.092(2) Uani 1 1 d . . .
H4A H 1.0185 0.3088 -0.0539 0.142(4) Uiso 1 1 calc R . .
C5A C 0.9249(6) 0.3379(6) 0.0326(3) 0.0693(17) Uani 1 1 d . . .
C6A C 1.0378(6) 0.3762(7) 0.0933(4) 0.093(2) Uani 1 1 d . . .
H6A1 H 1.0088 0.3937 0.1400 0.142(4) Uiso 1 1 calc R . .
H6A2 H 1.0944 0.4466 0.0810 0.142(4) Uiso 1 1 calc R . .
H6A3 H 1.0831 0.3130 0.0980 0.142(4) Uiso 1 1 calc R . .
Si1A Si 0.55303(15) 0.36145(15) 0.10887(9) 0.0614(5) Uani 1 1 d . . .
O1A O 0.6222(3) 0.3125(3) 0.17893(18) 0.0509(9) Uani 1 1 d . . .
C7A C 0.6044(7) 0.5249(6) 0.1101(4) 0.101(2) Uani 1 1 d . . .
H7A1 H 0.5597 0.5506 0.0668 0.142(4) Uiso 1 1 calc R . .
H7A2 H 0.6954 0.5469 0.1094 0.142(4) Uiso 1 1 calc R . .
H7A3 H 0.5848 0.5627 0.1548 0.142(4) Uiso 1 1 calc R . .
C8A C 0.3753(6) 0.3204(7) 0.0963(4) 0.093(2) Uani 1 1 d . . .
H8A1 H 0.3411 0.3539 0.0529 0.142(4) Uiso 1 1 calc R . .
H8A2 H 0.3462 0.3514 0.1400 0.142(4) Uiso 1 1 calc R . .
H8A3 H 0.3463 0.2348 0.0896 0.142(4) Uiso 1 1 calc R . .
N1B N 0.5455(4) -0.0268(4) 0.2136(3) 0.0589(12) Uani 1 1 d . . .
N2B N 0.7351(5) -0.0855(5) 0.2068(3) 0.0700(16) Uani 1 1 d . . .
C1B C 0.6189(6) -0.1053(5) 0.2319(3) 0.0596(15) Uani 1 1 d . . .
C2B C 0.5761(6) -0.2012(5) 0.2730(4) 0.0778(19) Uani 1 1 d . . .
H2B H 0.6281 -0.2542 0.2854 0.142(4) Uiso 1 1 calc R . .
C3B C 0.4579(7) -0.2163(6) 0.2947(4) 0.087(2) Uani 1 1 d . . .
H3B H 0.4296 -0.2777 0.3237 0.142(4) Uiso 1 1 calc R . .
C4B C 0.3800(6) -0.1392(6) 0.2730(4) 0.0738(18) Uani 1 1 d . . .
H4B H 0.2974 -0.1499 0.2853 0.142(4) Uiso 1 1 calc R . .
C5B C 0.4276(6) -0.0470(5) 0.2332(3) 0.0643(16) Uani 1 1 d . . .
C6B C 0.3487(6) 0.0421(6) 0.2069(4) 0.087(2) Uani 1 1 d . . .
H6B1 H 0.3989 0.1003 0.1805 0.142(4) Uiso 1 1 calc R . .
H6B2 H 0.3252 0.0819 0.2496 0.142(4) Uiso 1 1 calc R . .
H6B3 H 0.2722 0.0002 0.1740 0.142(4) Uiso 1 1 calc R . .
Si1B Si 0.80176(16) 0.02465(14) 0.15311(10) 0.0625(5) Uani 1 1 d . . .
O1B O 0.8046(3) 0.1526(3) 0.19194(17) 0.0487(9) Uani 1 1 d . . .
C7B C 0.9618(6) -0.0067(6) 0.1470(4) 0.096(2) Uani 1 1 d . . .
H7B1 H 0.9513 -0.0860 0.1228 0.142(4) Uiso 1 1 calc R . .
H7B2 H 1.0091 -0.0009 0.1967 0.142(4) Uiso 1 1 calc R . .
H7B3 H 1.0082 0.0506 0.1184 0.142(4) Uiso 1 1 calc R . .
C8B C 0.7058(7) -0.0057(6) 0.0585(4) 0.098(2) Uani 1 1 d . . .
H8B1 H 0.7068 -0.0844 0.0374 0.142(4) Uiso 1 1 calc R . .
H8B2 H 0.7418 0.0526 0.0270 0.142(4) Uiso 1 1 calc R . .
H8B3 H 0.6187 -0.0011 0.0619 0.142(4) Uiso 1 1 calc R . .
N1C N 0.9362(4) 0.1258(4) 0.3668(2) 0.0575(12) Uani 1 1 d . . .
N2C N 0.7439(5) 0.0508(4) 0.4081(3) 0.0669(14) Uani 1 1 d . . .
C1C C 0.8614(6) 0.0360(5) 0.3949(3) 0.0622(16) Uani 1 1 d . . .
C2C C 0.8990(8) -0.0705(6) 0.4111(4) 0.091(2) Uani 1 1 d . . .
H2C H 0.8440 -0.1332 0.4285 0.142(4) Uiso 1 1 calc R . .
C3C C 1.0213(9) -0.0774(7) 0.3999(4) 0.102(3) Uani 1 1 d . . .
H3C H 1.0502 -0.1459 0.4105 0.142(4) Uiso 1 1 calc R . .
C4C C 1.1004(7) 0.0140(8) 0.3736(4) 0.096(2) Uani 1 1 d . . .
H4C H 1.1837 0.0093 0.3676 0.142(4) Uiso 1 1 calc R . .
C5C C 1.0553(6) 0.1137(6) 0.3559(3) 0.0692(17) Uani 1 1 d . . .
C6C C 1.1308(6) 0.2152(6) 0.3217(4) 0.084(2) Uani 1 1 d . . .
H6C1 H 1.0809 0.2743 0.3133 0.142(4) Uiso 1 1 calc R . .
H6C2 H 1.1510 0.1860 0.2747 0.142(4) Uiso 1 1 calc R . .
H6C3 H 1.2091 0.2506 0.3551 0.142(4) Uiso 1 1 calc R . .
Si1C Si 0.68009(15) 0.17850(14) 0.40150(9) 0.0574(5) Uani 1 1 d . . .
O1C O 0.6853(3) 0.2251(3) 0.32178(17) 0.0468(9) Uani 1 1 d . . .
C7C C 0.5165(6) 0.1292(6) 0.4247(4) 0.086(2) Uani 1 1 d . . .
H7C1 H 0.5216 0.1020 0.4739 0.142(4) Uiso 1 1 calc R . .
H7C2 H 0.4681 0.0650 0.3885 0.142(4) Uiso 1 1 calc R . .
H7C3 H 0.4747 0.1951 0.4238 0.142(4) Uiso 1 1 calc R . .
C8C C 0.7745(6) 0.2915(5) 0.4766(3) 0.0780(19) Uani 1 1 d . . .
H8C1 H 0.7694 0.2601 0.5243 0.142(4) Uiso 1 1 calc R . .
H8C2 H 0.7408 0.3624 0.4760 0.142(4) Uiso 1 1 calc R . .
H8C3 H 0.8628 0.3111 0.4687 0.142(4) Uiso 1 1 calc R . .
N1D N 0.7082(4) 0.5199(4) 0.3563(2) 0.0491(11) Uani 1 1 d . . .
N2D N 0.9292(5) 0.5654(4) 0.3856(3) 0.0622(15) Uani 1 1 d . . .
C1D C 0.8126(5) 0.5742(4) 0.4056(3) 0.0519(14) Uani 1 1 d . . .
C2D C 0.8045(7) 0.6378(5) 0.4736(3) 0.0699(17) Uani 1 1 d . . .
H2D H 0.8782 0.6750 0.5068 0.142(4) Uiso 1 1 calc R . .
C3D C 0.6852(7) 0.6433(6) 0.4891(4) 0.081(2) Uani 1 1 d . . .
H3D H 0.6770 0.6836 0.5339 0.142(4) Uiso 1 1 calc R . .
C4D C 0.5765(7) 0.5892(6) 0.4386(4) 0.0738(18) Uani 1 1 d . . .
H4D H 0.4952 0.5950 0.4482 0.142(4) Uiso 1 1 calc R . .
C5D C 0.5914(6) 0.5266(5) 0.3738(3) 0.0602(15) Uani 1 1 d . . .
C6D C 0.4784(5) 0.4611(6) 0.3184(4) 0.0788(19) Uani 1 1 d . . .
H6D1 H 0.5078 0.4234 0.2771 0.142(4) Uiso 1 1 calc R . .
H6D2 H 0.4292 0.5166 0.3002 0.142(4) Uiso 1 1 calc R . .
H6D3 H 0.4254 0.4012 0.3423 0.142(4) Uiso 1 1 calc R . .
Si1D Si 0.96406(14) 0.52763(13) 0.29633(9) 0.0530(5) Uani 1 1 d . . .
O1D O 0.8871(3) 0.3977(3) 0.26389(18) 0.0485(9) Uani 1 1 d . . .
C7D C 1.1424(5) 0.5494(6) 0.3134(4) 0.0792(19) Uani 1 1 d . . .
H7D1 H 1.1809 0.6309 0.3331 0.142(4) Uiso 1 1 calc R . .
H7D2 H 1.1723 0.5322 0.2670 0.142(4) Uiso 1 1 calc R . .
H7D3 H 1.1659 0.4964 0.3489 0.142(4) Uiso 1 1 calc R . .
C8D C 0.9238(6) 0.6445(5) 0.2375(3) 0.0802(19) Uani 1 1 d . . .
H8D1 H 0.9732 0.7218 0.2595 0.142(4) Uiso 1 1 calc R . .
H8D2 H 0.8337 0.6428 0.2344 0.142(4) Uiso 1 1 calc R . .
H8D3 H 0.9438 0.6294 0.1879 0.142(4) Uiso 1 1 calc R . .
H1A H 0.530(5) 0.278(5) -0.008(3) 0.061(19) Uiso 1 1 d . . .
H1B H 0.773(5) -0.131(5) 0.218(3) 0.06(2) Uiso 1 1 d . . .
H1C H 0.693(6) -0.004(6) 0.427(3) 0.10(2) Uiso 1 1 d . . .
H1D H 0.984(5) 0.599(5) 0.416(3) 0.056(19) Uiso 1 1 d . . .

loop_
_atom_site_aniso_label
_atom_site_aniso_U_11
_atom_site_aniso_U_22
_atom_site_aniso_U_33
_atom_site_aniso_U_23
_atom_site_aniso_U_13
_atom_site_aniso_U_12
Li1 0.052(5) 0.064(6) 0.054(5) 0.009(4) 0.008(4) 0.026(4)
Li2 0.044(5) 0.051(5) 0.059(6) 0.001(4) 0.002(4) 0.012(4)
Li3 0.046(5) 0.058(6) 0.053(5) -0.001(4) 0.001(4) 0.013(4)
Li4 0.044(5) 0.052(5) 0.051(5) 0.005(4) 0.007(4) 0.018(4)
N1A 0.052(3) 0.070(3) 0.052(3) 0.004(2) 0.008(2) 0.022(2)
N2A 0.052(3) 0.094(4) 0.054(3) -0.004(3) -0.005(3) 0.020(3)
C1A 0.066(4) 0.066(4) 0.054(4) 0.007(3) 0.011(3) 0.017(3)
C2A 0.083(5) 0.114(6) 0.054(4) -0.001(4) 0.011(4) 0.015(4)
C3A 0.105(6) 0.146(7) 0.063(5) -0.008(4) 0.031(5) 0.018(5)
C4A 0.086(5) 0.119(6) 0.076(5) 0.006(4) 0.037(5) 0.025(4)
C5A 0.069(4) 0.084(5) 0.060(4) 0.006(3) 0.018(4) 0.024(3)
C6A 0.060(4) 0.132(6) 0.087(5) 0.002(4) 0.023(4) 0.020(4)
Si1A 0.0581(10) 0.0742(12) 0.0567(10) 0.0078(8) -0.0001(8) 0.0302(8)
O1A 0.0430(19) 0.061(2) 0.051(2) 0.0072(17) -0.0002(17) 0.0216(16)
C7A 0.132(6) 0.081(5) 0.096(5) 0.018(4) -0.004(5) 0.044(4)
C8A 0.064(4) 0.139(7) 0.083(5) 0.020(4) -0.003(4) 0.043(4)
N1B 0.055(3) 0.044(3) 0.075(3) 0.000(2) 0.005(3) 0.010(2)
N2B 0.064(4) 0.051(3) 0.102(5) 0.013(3) 0.012(3) 0.027(3)
C1B 0.057(4) 0.040(3) 0.080(4) 0.004(3) 0.005(3) 0.011(3)
C2B 0.070(4) 0.056(4) 0.108(5) 0.014(4) 0.007(4) 0.018(3)
C3B 0.094(5) 0.060(5) 0.108(6) 0.020(4) 0.016(5) 0.013(4)
C4B 0.062(4) 0.059(4) 0.097(5) -0.001(4) 0.023(4) 0.003(3)
C5B 0.055(4) 0.060(4) 0.073(4) -0.005(3) 0.007(3) 0.008(3)
C6B 0.066(4) 0.081(5) 0.114(6) 0.009(4) 0.009(4) 0.021(4)
Si1B 0.0594(10) 0.0551(11) 0.0738(12) -0.0073(8) 0.0092(9) 0.0197(8)
O1B 0.046(2) 0.048(2) 0.053(2) -0.0028(16) 0.0020(17) 0.0174(16)
C7B 0.073(4) 0.090(5) 0.128(6) -0.016(4) 0.027(4) 0.024(4)
C8B 0.113(6) 0.081(5) 0.088(5) -0.021(4) -0.010(4) 0.018(4)
N1C 0.055(3) 0.057(3) 0.063(3) 0.004(2) 0.001(2) 0.025(2)
N2C 0.073(4) 0.054(3) 0.080(4) 0.024(3) 0.018(3) 0.018(3)
C1C 0.073(4) 0.052(4) 0.061(4) 0.001(3) -0.005(3) 0.023(3)
C2C 0.117(6) 0.064(5) 0.098(5) 0.021(4) -0.002(5) 0.042(4)
C3C 0.138(7) 0.080(6) 0.103(6) 0.010(4) -0.006(6) 0.073(5)
C4C 0.091(5) 0.111(7) 0.099(6) 0.004(5) -0.001(5) 0.063(5)
C5C 0.073(4) 0.070(4) 0.070(4) 0.002(3) 0.005(3) 0.032(3)
C6C 0.055(4) 0.096(5) 0.104(5) -0.003(4) 0.007(4) 0.032(4)
Si1C 0.0589(10) 0.0552(10) 0.0599(10) 0.0084(8) 0.0060(8) 0.0177(7)
O1C 0.050(2) 0.046(2) 0.046(2) 0.0059(15) 0.0053(17) 0.0163(16)
C7C 0.088(5) 0.090(5) 0.085(5) 0.012(4) 0.025(4) 0.019(4)
C8C 0.087(5) 0.070(4) 0.072(4) 0.005(3) -0.007(4) 0.019(3)
N1D 0.048(3) 0.045(3) 0.058(3) 0.008(2) 0.013(2) 0.015(2)
N2D 0.056(3) 0.062(3) 0.061(3) -0.008(3) 0.008(3) 0.002(3)
C1D 0.059(4) 0.046(3) 0.054(3) 0.007(3) 0.016(3) 0.012(3)
C2D 0.093(5) 0.061(4) 0.058(4) -0.003(3) 0.025(4) 0.017(3)
C3D 0.096(5) 0.093(5) 0.064(4) -0.002(4) 0.033(4) 0.037(4)
C4D 0.082(5) 0.087(5) 0.069(4) 0.014(4) 0.033(4) 0.039(4)
C5D 0.070(4) 0.051(3) 0.071(4) 0.016(3) 0.029(3) 0.024(3)
C6D 0.053(4) 0.087(5) 0.098(5) 0.003(4) 0.013(4) 0.020(3)
Si1D 0.0462(9) 0.0511(10) 0.0613(10) 0.0008(7) 0.0117(8) 0.0096(7)
O1D 0.0422(19) 0.045(2) 0.058(2) 0.0007(16) 0.0065(17) 0.0110(15)
C7D 0.056(4) 0.078(5) 0.097(5) -0.003(4) 0.015(4) 0.004(3)
C8D 0.092(5) 0.066(4) 0.084(5) 0.012(3) 0.019(4) 0.017(3)

loop_
_atom_type_symbol
_atom_type_description
_atom_type_scat_dispersion_real
_atom_type_scat_dispersion_imag
_atom_type_scat_source
C C 0.0033 0.0016 'International Tables Vol C Tables 4.2.6.8 and 6.1.1.4'
H H 0.0000 0.0000 'International Tables Vol C Tables 4.2.6.8 and 6.1.1.4'
Li Li -0.0003 0.0001 'International Tables Vol C Tables 4.2.6.8 and 6.1.1.4'
N N 0.0061 0.0033 'International Tables Vol C Tables 4.2.6.8 and 6.1.1.4'
Si Si 0.0817 0.0704 'International Tables Vol C Tables 4.2.6.8 and 6.1.1.4'
O O 0.0106 0.0060 'International Tables Vol C Tables 4.2.6.8 and 6.1.1.4'

loop_
_geom_angle_atom_site_label_1
_geom_angle_atom_site_label_2
_geom_angle_atom_site_label_3
_geom_angle
_geom_angle_site_symmetry_1
_geom_angle_site_symmetry_3
_geom_angle_publ_flag
O1B Li1 O1A 99.3(4) . . ?
O1B Li1 O1D 97.0(4) . . ?
O1A Li1 O1D 98.0(4) . . ?
O1B Li1 N1A 114.9(5) . . ?
O1A Li1 N1A 104.8(4) . . ?
O1D Li1 N1A 136.3(5) . . ?
O1B Li1 Li2 50.1(3) . . ?
O1A Li1 Li2 49.6(3) . . ?
O1D Li1 Li2 96.4(4) . . ?
N1A Li1 Li2 126.7(4) . . ?
O1B Li1 Li3 48.3(3) . . ?
O1A Li1 Li3 95.3(4) . . ?
O1D Li1 Li3 49.7(3) . . ?
N1A Li1 Li3 156.4(5) . . ?
Li2 Li1 Li3 59.6(3) . . ?
O1B Li1 Li4 96.5(4) . . ?
O1A Li1 Li4 47.9(3) . . ?
O1D Li1 Li4 50.7(3) . . ?
N1A Li1 Li4 142.8(5) . . ?
Li2 Li1 Li4 60.1(3) . . ?
Li3 Li1 Li4 60.7(3) . . ?
O1B Li1 Si1A 118.6(4) . . ?
O1A Li1 Si1A 30.58(17) . . ?
O1D Li1 Si1A 115.8(4) . . ?
N1A Li1 Si1A 75.1(3) . . ?
Li2 Li1 Si1A 74.7(3) . . ?
Li3 Li1 Si1A 125.9(4) . . ?
Li4 Li1 Si1A 72.5(3) . . ?
O1C Li2 O1A 95.5(4) . . ?
O1C Li2 O1B 99.3(4) . . ?
O1A Li2 O1B 98.4(4) . . ?
O1C Li2 N1B 108.6(4) . . ?
O1A Li2 N1B 145.7(5) . . ?
O1B Li2 N1B 101.3(4) . . ?
O1C Li2 Li1 96.3(4) . . ?
O1A Li2 Li1 50.2(3) . . ?
O1B Li2 Li1 48.6(3) . . ?
N1B Li2 Li1 144.6(5) . . ?
O1C Li2 Li3 50.9(3) . . ?
O1A Li2 Li3 96.6(4) . . ?
O1B Li2 Li3 48.7(3) . . ?
N1B Li2 Li3 117.5(4) . . ?
Li1 Li2 Li3 60.7(3) . . ?
O1C Li2 Li4 48.2(3) . . ?
O1A Li2 Li4 48.2(3) . . ?
O1B Li2 Li4 95.8(4) . . ?
N1B Li2 Li4 153.6(5) . . ?
Li1 Li2 Li4 60.5(3) . . ?
Li3 Li2 Li4 61.3(3) . . ?
O1C Li2 Si1B 117.3(4) . . ?
O1A Li2 Si1B 118.0(4) . . ?
O1B Li2 Si1B 30.37(17) . . ?
N1B Li2 Si1B 72.4(3) . . ?
Li1 Li2 Si1B 73.8(3) . . ?
Li3 Li2 Si1B 72.5(3) . . ?
Li4 Li2 Si1B 126.1(3) . . ?
O1B Li3 O1D 97.3(4) . . ?
O1B Li3 O1C 99.1(4) . . ?
O1D Li3 O1C 96.8(4) . . ?
O1B Li3 N1C 112.7(5) . . ?
O1D Li3 N1C 140.9(4) . . ?
O1C Li3 N1C 102.2(4) . . ?
O1B Li3 Li2 50.2(3) . . ?
O1D Li3 Li2 96.7(4) . . ?
O1C Li3 Li2 49.2(3) . . ?
N1C Li3 Li2 121.5(4) . . ?
O1B Li3 Li1 48.4(3) . . ?
O1D Li3 Li1 49.9(3) . . ?
O1C Li3 Li1 94.3(4) . . ?
N1C Li3 Li1 157.2(5) . . ?
Li2 Li3 Li1 59.7(3) . . ?
O1B Li3 Li4 95.7(4) . . ?
O1D Li3 Li4 50.2(3) . . ?
O1C Li3 Li4 47.3(3) . . ?
N1C Li3 Li4 142.6(5) . . ?
Li2 Li3 Li4 59.8(3) . . ?
Li1 Li3 Li4 59.7(3) . . ?
O1B Li3 Si1C 117.9(4) . . ?
O1D Li3 Si1C 114.8(4) . . ?
O1C Li3 Si1C 30.06(16) . . ?
N1C Li3 Si1C 73.3(3) . . ?
Li2 Li3 Si1C 73.3(3) . . ?
Li1 Li3 Si1C 124.3(4) . . ?
Li4 Li3 Si1C 72.0(3) . . ?
O1C Li4 O1A 97.7(4) . . ?
O1C Li4 O1D 98.1(4) . . ?
O1A Li4 O1D 98.8(4) . . ?
O1C Li4 N1D 113.8(4) . . ?
O1A Li4 N1D 138.7(5) . . ?
O1D Li4 N1D 102.3(4) . . ?
O1C Li4 Li1 96.0(4) . . ?
O1A Li4 Li1 49.8(3) . . ?
O1D Li4 Li1 49.6(3) . . ?
N1D Li4 Li1 142.8(4) . . ?
O1C Li4 Li2 49.1(3) . . ?
O1A Li4 Li2 49.5(3) . . ?
O1D Li4 Li2 95.1(4) . . ?
N1D Li4 Li2 157.7(4) . . ?
Li1 Li4 Li2 59.4(3) . . ?
O1C Li4 Li3 49.8(3) . . ?
O1A Li4 Li3 95.7(4) . . ?
O1D Li4 Li3 48.9(3) . . ?
N1D Li4 Li3 124.8(4) . . ?
Li1 Li4 Li3 59.5(3) . . ?
Li2 Li4 Li3 59.0(3) . . ?
O1C Li4 Si1D 116.5(4) . . ?
O1A Li4 Si1D 116.8(4) . . ?
O1D Li4 Si1D 30.06(15) . . ?
N1D Li4 Si1D 73.1(3) . . ?
Li1 Li4 Si1D 73.9(3) . . ?
Li2 Li4 Si1D 125.1(4) . . ?
Li3 Li4 Si1D 73.8(3) . . ?
C1A N1A C5A 118.8(5) . . ?
C1A N1A Li1 121.5(4) . . ?
C5A N1A Li1 114.6(5) . . ?
C1A N2A Si1A 129.5(5) . . ?
N1A C1A N2A 117.0(5) . . ?
N1A C1A C2A 121.3(6) . . ?
N2A C1A C2A 121.7(6) . . ?
C3A C2A C1A 118.5(7) . . ?
C2A C3A C4A 120.7(6) . . ?
C5A C4A C3A 118.9(7) . . ?
N1A C5A C4A 121.8(6) . . ?
N1A C5A C6A 115.9(5) . . ?
C4A C5A C6A 122.3(6) . . ?
O1A Si1A N2A 110.9(2) . . ?
O1A Si1A C7A 112.4(3) . . ?
N2A Si1A C7A 107.1(3) . . ?
O1A Si1A C8A 114.8(3) . . ?
N2A Si1A C8A 102.7(3) . . ?
C7A Si1A C8A 108.3(3) . . ?
O1A Si1A Li1 39.3(2) . . ?
N2A Si1A Li1 81.3(3) . . ?
C7A Si1A Li1 98.8(3) . . ?
C8A Si1A Li1 149.8(3) . . ?
Si1A O1A Li4 136.7(3) . . ?
Si1A O1A Li2 139.6(3) . . ?
Li4 O1A Li2 82.3(4) . . ?
Si1A O1A Li1 110.1(3) . . ?
Li4 O1A Li1 82.4(4) . . ?
Li2 O1A Li1 80.2(4) . . ?
C5B N1B C1B 117.6(5) . . ?
C5B N1B Li2 113.4(4) . . ?
C1B N1B Li2 119.4(4) . . ?
C1B N2B Si1B 129.5(5) . . ?
N1B C1B N2B 115.7(5) . . ?
N1B C1B C2B 121.3(6) . . ?
N2B C1B C2B 123.0(6) . . ?
C3B C2B C1B 119.4(6) . . ?
C2B C3B C4B 119.3(6) . . ?
C5B C4B C3B 118.4(6) . . ?
N1B C5B C4B 123.8(6) . . ?
N1B C5B C6B 114.2(5) . . ?
C4B C5B C6B 122.0(6) . . ?
O1B Si1B N2B 110.1(2) . . ?
O1B Si1B C8B 112.7(3) . . ?
N2B Si1B C8B 107.5(3) . . ?
O1B Si1B C7B 114.9(3) . . ?
N2B Si1B C7B 102.4(3) . . ?
C8B Si1B C7B 108.5(3) . . ?
O1B Si1B Li2 39.0(2) . . ?
N2B Si1B Li2 83.9(3) . . ?
C8B Si1B Li2 95.3(3) . . ?
C7B Si1B Li2 151.7(3) . . ?
Si1B O1B Li3 135.3(3) . . ?
Si1B O1B Li1 139.8(3) . . ?
Li3 O1B Li1 83.3(4) . . ?
Si1B O1B Li2 110.7(3) . . ?
Li3 O1B Li2 81.1(4) . . ?
Li1 O1B Li2 81.2(4) . . ?
C1C N1C C5C 117.7(5) . . ?
C1C N1C Li3 121.5(4) . . ?
C5C N1C Li3 113.6(5) . . ?
C1C N2C Si1C 128.8(4) . . ?
N1C C1C N2C 117.2(5) . . ?
N1C C1C C2C 123.1(6) . . ?
N2C C1C C2C 119.7(6) . . ?
C3C C2C C1C 116.7(7) . . ?
C4C C3C C2C 121.3(7) . . ?
C3C C4C C5C 118.9(7) . . ?
N1C C5C C4C 122.2(6) . . ?
N1C C5C C6C 114.5(5) . . ?
C4C C5C C6C 123.3(7) . . ?
O1C Si1C N2C 111.2(2) . . ?
O1C Si1C C8C 111.7(2) . . ?
N2C Si1C C8C 106.8(3) . . ?
O1C Si1C C7C 114.6(3) . . ?
N2C Si1C C7C 103.7(3) . . ?
C8C Si1C C7C 108.3(3) . . ?
O1C Si1C Li3 39.3(2) . . ?
N2C Si1C Li3 82.9(3) . . ?
C8C Si1C Li3 96.1(3) . . ?
C7C Si1C Li3 151.2(3) . . ?
Si1C O1C Li4 138.0(3) . . ?
Si1C O1C Li2 137.7(3) . . ?
Li4 O1C Li2 82.7(4) . . ?
Si1C O1C Li3 110.7(3) . . ?
Li4 O1C Li3 82.8(4) . . ?
Li2 O1C Li3 79.9(4) . . ?
C1D N1D C5D 118.0(5) . . ?
C1D N1D Li4 124.0(4) . . ?
C5D N1D Li4 113.5(4) . . ?
C1D N2D Si1D 128.3(5) . . ?
N1D C1D N2D 116.0(5) . . ?
N1D C1D C2D 122.5(5) . . ?
N2D C1D C2D 121.5(6) . . ?
C3D C2D C1D 117.9(6) . . ?
C2D C3D C4D 120.5(6) . . ?
C5D C4D C3D 118.5(6) . . ?
N1D C5D C4D 122.6(6) . . ?
N1D C5D C6D 115.8(5) . . ?
C4D C5D C6D 121.6(6) . . ?
O1D Si1D N2D 111.2(2) . . ?
O1D Si1D C8D 112.7(2) . . ?
N2D Si1D C8D 106.0(3) . . ?
O1D Si1D C7D 115.4(2) . . ?
N2D Si1D C7D 102.6(3) . . ?
C8D Si1D C7D 108.1(3) . . ?
O1D Si1D Li4 39.7(2) . . ?
N2D Si1D Li4 82.2(2) . . ?
C8D Si1D Li4 97.1(3) . . ?
C7D Si1D Li4 151.6(3) . . ?
Si1D O1D Li1 138.5(3) . . ?
Si1D O1D Li3 139.9(3) . . ?
Li1 O1D Li3 80.4(4) . . ?
Si1D O1D Li4 110.2(3) . . ?
Li1 O1D Li4 79.7(4) . . ?
Li3 O1D Li4 80.8(4) . . ?

loop_
_geom_bond_atom_site_label_1
_geom_bond_atom_site_label_2
_geom_bond_distance
_geom_bond_site_symmetry_2
_geom_bond_publ_flag
Li1 O1B 1.918(10) . ?
Li1 O1A 1.968(9) . ?
Li1 O1D 1.977(9) . ?
Li1 N1A 2.071(10) . ?
Li1 Li2 2.526(12) . ?
Li1 Li3 2.549(12) . ?
Li1 Li4 2.555(12) . ?
Li1 Si1A 2.916(9) . ?
Li2 O1C 1.938(9) . ?
Li2 O1A 1.952(9) . ?
Li2 O1B 1.961(9) . ?
Li2 N1B 2.146(9) . ?
Li2 Li3 2.521(11) . ?
Li2 Li4 2.543(12) . ?
Li2 Si1B 2.918(9) . ?
Li3 O1B 1.917(9) . ?
Li3 O1D 1.971(9) . ?
Li3 O1C 1.988(9) . ?
Li3 N1C 2.098(10) . ?
Li3 Li4 2.580(12) . ?
Li3 Si1C 2.938(9) . ?
Li4 O1C 1.911(9) . ?
Li4 O1A 1.912(9) . ?
Li4 O1D 2.009(8) . ?
Li4 N1D 2.087(9) . ?
Li4 Si1D 2.948(8) . ?
N1A C1A 1.345(6) . ?
N1A C5A 1.355(7) . ?
N2A C1A 1.366(7) . ?
N2A Si1A 1.743(5) . ?
C1A C2A 1.408(8) . ?
C2A C3A 1.356(9) . ?
C3A C4A 1.371(9) . ?
C4A C5A 1.376(8) . ?
C5A C6A 1.490(8) . ?
Si1A O1A 1.580(4) . ?
Si1A C7A 1.837(7) . ?
Si1A C8A 1.848(6) . ?
N1B C5B 1.340(6) . ?
N1B C1B 1.351(7) . ?
N2B C1B 1.366(7) . ?
N2B Si1B 1.736(6) . ?
C1B C2B 1.400(8) . ?
C2B C3B 1.360(8) . ?
C3B C4B 1.385(9) . ?
C4B C5B 1.366(8) . ?
C5B C6B 1.526(8) . ?
Si1B O1B 1.577(3) . ?
Si1B C8B 1.843(7) . ?
Si1B C7B 1.851(6) . ?
N1C C1C 1.339(7) . ?
N1C C5C 1.358(7) . ?
N2C C1C 1.362(7) . ?
N2C Si1C 1.753(5) . ?
C1C C2C 1.406(8) . ?
C2C C3C 1.376(10) . ?
C3C C4C 1.357(10) . ?
C4C C5C 1.378(9) . ?
C5C C6C 1.491(8) . ?
Si1C O1C 1.573(3) . ?
Si1C C8C 1.838(6) . ?
Si1C C7C 1.843(6) . ?
N1D C1D 1.341(6) . ?
N1D C5D 1.353(6) . ?
N2D C1D 1.375(7) . ?
N2D Si1D 1.749(5) . ?
C1D C2D 1.407(7) . ?
C2D C3D 1.364(8) . ?
C3D C4D 1.382(8) . ?
C4D C5D 1.377(8) . ?
C5D C6D 1.490(8) . ?
Si1D O1D 1.573(3) . ?
Si1D C8D 1.854(6) . ?
Si1D C7D 1.862(6) . ?
